data_7010258
loop_
_publ_author_name
'Bonar-Law, Richard P.'
'McGrath, Thomas D.'
'Singh, Nirmal'
'Bickley, Jamie F.'
'Femoni, Cristina'
'Steiner, Alexander'

_publ_section_title
;
 Dirhodium(II) carboxylates as building blocks. Synthesis and
 structures of cis-chelate complexes
;
_journal_issue 23
_journal_name_full 'Journal of the Chemical Society, Dalton Transactions'
_journal_page_first 4343
_journal_paper_doi 10.1039/b007428o
_journal_year 2000
_chemical_formula_sum 'C54 H77 Cl6 N O12 Rh2'
_chemical_formula_weight 1350.84
_chemical_name_systematic
; 
 ? 
;
_space_group_IT_number 14
_symmetry_cell_setting monoclinic
_symmetry_space_group_name_Hall '-P 2ybc'
_symmetry_space_group_name_H-M 'P 1 21/c 1'
_atom_sites_solution_hydrogens geom
_atom_sites_solution_primary direct
_atom_sites_solution_secondary difmap
_audit_creation_method SHELXL-97
_cell_angle_alpha 90.00
_cell_angle_beta 90.107(16)
_cell_angle_gamma 90.00
_cell_formula_units_Z 4
_cell_length_a 17.918(3)
_cell_length_b 9.4795(7)
_cell_length_c 36.978(4)
_cell_measurement_temperature 213(2)
_cell_volume 6280.8(13)
_computing_data_collection 'IPDS (STOE, 1997)'
_computing_data_reduction 'X-RED (STOE, 1996)'
_computing_structure_refinement 'SHELXL-97 (Sheldrick, 1997)'
_computing_structure_solution 'SHELXS-97 (Sheldrick, 1990)'
_diffrn_ambient_temperature 213(2)
_diffrn_detector_area_resol_mean 6.67
_diffrn_measured_fraction_theta_full 0.924
_diffrn_measured_fraction_theta_max 0.924
_diffrn_measurement_device_type 'STOE IPDS'
_diffrn_measurement_method 'IMAGE PLATE'
_diffrn_radiation_monochromator graphite
_diffrn_radiation_source 'fine-focus sealed tube'
_diffrn_radiation_type MoK\a
_diffrn_radiation_wavelength 0.71073
_diffrn_reflns_av_R_equivalents 0.0866
_diffrn_reflns_av_sigmaI/netI 0.1201
_diffrn_reflns_limit_h_max 20
_diffrn_reflns_limit_h_min -20
_diffrn_reflns_limit_k_max 10
_diffrn_reflns_limit_k_min -10
_diffrn_reflns_limit_l_max 40
_diffrn_reflns_limit_l_min -42
_diffrn_reflns_number 39346
_diffrn_reflns_theta_full 24.13
_diffrn_reflns_theta_max 24.13
_diffrn_reflns_theta_min 2.41
_exptl_absorpt_coefficient_mu 0.751
_exptl_absorpt_correction_type none
_exptl_crystal_colour green
_exptl_crystal_density_diffrn 1.429
_exptl_crystal_density_method 'not measured'
_exptl_crystal_description prism
_exptl_crystal_F_000 2784
_exptl_crystal_size_max .25
_exptl_crystal_size_mid .2
_exptl_crystal_size_min .15
_refine_diff_density_max 1.164
_refine_diff_density_min -0.924
_refine_diff_density_rms 0.090
_refine_ls_extinction_method none
_refine_ls_goodness_of_fit_ref 0.748
_refine_ls_hydrogen_treatment mixed
_refine_ls_matrix_type full
_refine_ls_number_parameters 652
_refine_ls_number_reflns 9884
_refine_ls_number_restraints 5
_refine_ls_restrained_S_all 0.748
_refine_ls_R_factor_all 0.1160
_refine_ls_R_factor_gt 0.0536
_refine_ls_shift/su_max 0.001
_refine_ls_shift/su_mean 0.000
_refine_ls_structure_factor_coef Fsqd
_refine_ls_weighting_details 'w=1/[\s^2^(Fo^2^)+(0.1000P)^2^+0.0000P] where P=(Fo^2^+2Fc^2^)/3'
_refine_ls_weighting_scheme calc
_refine_ls_wR_factor_gt 0.1330
_refine_ls_wR_factor_ref 0.1547
_reflns_number_gt 4712
_reflns_number_total 9884
_reflns_threshold_expression >2sigma(I)
_cod_data_source_file b007428o.txt
_cod_data_source_block tmcg16
_cod_depositor_comments
;
The following automatic conversions were performed:
'_symmetry_cell_setting' value 'Monoclinic' changed to 'monoclinic'
according to '/home/saulius/struct/CIF-dictionaries/cif_core.dic'
dictionary named 'cif_core.dic' version 2.4.1 from 2010-06-29.

Automatic conversion script
Id: cif_fix_enum 1527 2010-12-29 10:47:43Z saulius 

The following automatic conversions were performed:

'_refine_ls_weighting_scheme' value 'calc
w=1/[\s^2^(Fo^2^)+(0.1000P)^2^+0.0000P] where P=(Fo^2^+2Fc^2^)/3' was
changed to 'calc'. New tag '_refine_ls_weighting_details' was
created. The value of the new tag was set to
'w=1/[\s^2^(Fo^2^)+(0.1000P)^2^+0.0000P] where P=(Fo^2^+2Fc^2^)/3'.

Automatic conversion script
Id: cif_fix_values 3143 2015-03-26 13:38:13Z robertas 
;
_cod_original_cell_volume 6280.9(12)
_cod_original_sg_symbol_H-M P21/c
_cod_database_code 7010258

loop_
_symmetry_equiv_pos_as_xyz
'x, y, z'
'-x, y+1/2, -z+1/2'
'-x, -y, -z'
'x, -y-1/2, z-1/2'

loop_
_atom_site_label
_atom_site_type_symbol
_atom_site_fract_x
_atom_site_fract_y
_atom_site_fract_z
_atom_site_U_iso_or_equiv
_atom_site_adp_type
_atom_site_occupancy
_atom_site_calc_flag
_atom_site_refinement_flags
_atom_site_disorder_assembly
_atom_site_disorder_group
Rh1 Rh 0.25001(4) 0.49446(6) 0.302552(14) 0.04256(17) Uani 1 d . . .
Rh2 Rh 0.24998(4) 0.25672(6) 0.325274(14) 0.04252(18) Uani 1 d . . .
O1 O 0.3262(3) 0.5426(5) 0.34048(13) 0.0543(14) Uani 1 d . . .
O2 O 0.3296(3) 0.3198(5) 0.36089(12) 0.0443(12) Uani 1 d . . .
O3 O 0.1738(3) 0.5433(5) 0.34056(12) 0.0542(14) Uani 1 d . . .
O4 O 0.1702(3) 0.3199(5) 0.36095(12) 0.0432(12) Uani 1 d . . .
O5 O 0.3288(3) 0.4325(5) 0.26649(12) 0.0451(12) Uani 1 d . . .
O6 O 0.3270(3) 0.2082(5) 0.28766(12) 0.0552(14) Uani 1 d . . .
O7 O 0.1710(3) 0.4324(5) 0.26659(12) 0.0447(12) Uani 1 d . . .
O8 O 0.1732(3) 0.2087(5) 0.28777(12) 0.0561(14) Uani 1 d . . .
O9 O 0.3858(3) 0.4078(5) 0.42559(12) 0.0477(13) Uani 1 d . . .
O10 O 0.1144(3) 0.4074(5) 0.42549(12) 0.0482(13) Uani 1 d . . .
O11 O 0.1146(3) 0.3386(6) 0.20209(12) 0.0492(13) Uani 1 d . . .
O12 O 0.3856(3) 0.3389(6) 0.20201(12) 0.0483(13) Uani 1 d . . .
C1 C 0.3464(4) 0.4490(8) 0.36283(19) 0.0439(18) Uani 1 d . . .
C2 C 0.3949(4) 0.4959(8) 0.39428(18) 0.0468(18) Uani 1 d . . .
C3 C 0.4769(5) 0.4700(10) 0.3836(2) 0.072(3) Uani 1 d . . .
H3 H 0.4888 0.5255 0.3623 0.086 Uiso 1 calc R . .
H3 H 0.4841 0.3707 0.3783 0.086 Uiso 1 calc R . .
H3 H 0.5093 0.4975 0.4034 0.086 Uiso 1 calc R . .
C4 C 0.3839(5) 0.6485(8) 0.4043(2) 0.062(2) Uani 1 d . . .
H4 H 0.3900 0.7070 0.3830 0.075 Uiso 1 calc R . .
H4 H 0.4204 0.6755 0.4224 0.075 Uiso 1 calc R . .
H4 H 0.3340 0.6614 0.4140 0.075 Uiso 1 calc R . .
C5 C 0.3170(4) 0.3717(7) 0.44018(18) 0.0399(17) Uani 1 d . . .
C6 C 0.3191(4) 0.2803(8) 0.46983(17) 0.0420(18) Uani 1 d . . .
C7 C 0.3924(5) 0.2217(9) 0.4853(2) 0.059(2) Uani 1 d . . .
C8 C 0.4328(6) 0.1305(11) 0.4567(3) 0.096(4) Uani 1 d . . .
H8A H 0.4787 0.0933 0.4669 0.116 Uiso 1 calc R . .
H8B H 0.4444 0.1881 0.4357 0.116 Uiso 1 calc R . .
H8C H 0.4007 0.0531 0.4494 0.116 Uiso 1 calc R . .
C9 C 0.4427(6) 0.3426(12) 0.4983(3) 0.093(3) Uani 1 d . . .
H9 H 0.4885 0.3042 0.5082 0.111 Uiso 1 calc R . .
H9 H 0.4170 0.3965 0.5167 0.111 Uiso 1 calc R . .
H9 H 0.4544 0.4037 0.4780 0.111 Uiso 1 calc R . .
C10 C 0.3789(5) 0.1268(11) 0.5183(2) 0.084(3) Uani 1 d . . .
H10 H 0.4263 0.0916 0.5273 0.101 Uiso 1 calc R . .
H10 H 0.3475 0.0480 0.5114 0.101 Uiso 1 calc R . .
H10 H 0.3544 0.1808 0.5372 0.101 Uiso 1 calc R . .
C11 C 0.2500(4) 0.2400(8) 0.48334(18) 0.0461(17) Uiso 1 d . . .
H11 H 0.2500 0.1804 0.5037 0.055 Uiso 1 calc R . .
C12 C 0.1812(4) 0.2796(7) 0.46963(18) 0.0420(17) Uani 1 d . . .
C13 C 0.1073(5) 0.2225(10) 0.4855(2) 0.061(2) Uani 1 d . . .
C14 C 0.0563(6) 0.3425(12) 0.4982(3) 0.094(3) Uani 1 d . . .
H14 H 0.0109 0.3031 0.5083 0.113 Uiso 1 calc R . .
H14 H 0.0438 0.4025 0.4778 0.113 Uiso 1 calc R . .
H14 H 0.0818 0.3977 0.5165 0.113 Uiso 1 calc R . .
C15 C 0.1216(5) 0.1284(12) 0.5185(2) 0.086(3) Uani 1 d . . .
H15 H 0.0745 0.0932 0.5277 0.103 Uiso 1 calc R . .
H15 H 0.1464 0.1829 0.5372 0.103 Uiso 1 calc R . .
H15 H 0.1530 0.0496 0.5116 0.103 Uiso 1 calc R . .
C16 C 0.0667(6) 0.1320(12) 0.4573(3) 0.097(4) Uani 1 d . . .
H16 H 0.0212 0.0945 0.4677 0.117 Uiso 1 calc R . .
H16 H 0.0988 0.0547 0.4499 0.117 Uiso 1 calc R . .
H16 H 0.0545 0.1895 0.4364 0.117 Uiso 1 calc R . .
C17 C 0.1827(4) 0.3715(7) 0.44028(18) 0.0381(17) Uani 1 d . . .
C18 C 0.2498(4) 0.4238(7) 0.42690(18) 0.0412(17) Uani 1 d . . .
H18 H 0.2497 0.4941 0.4090 0.049 Uiso 1 calc R . .
C19 C 0.1047(4) 0.4961(8) 0.39410(18) 0.0456(17) Uani 1 d . . .
C20 C 0.1169(5) 0.6496(8) 0.4042(2) 0.063(2) Uani 1 d . . .
H20 H 0.1104 0.7083 0.3829 0.075 Uiso 1 calc R . .
H20 H 0.1670 0.6616 0.4136 0.075 Uiso 1 calc R . .
H20 H 0.0809 0.6769 0.4225 0.075 Uiso 1 calc R . .
C21 C 0.0229(5) 0.4703(10) 0.3838(2) 0.073(3) Uani 1 d . . .
H21 H 0.0103 0.5262 0.3627 0.087 Uiso 1 calc R . .
H21 H -0.0090 0.4972 0.4038 0.087 Uiso 1 calc R . .
H21 H 0.0156 0.3711 0.3784 0.087 Uiso 1 calc R . .
C22 C 0.1533(4) 0.4487(8) 0.36253(19) 0.0433(18) Uani 1 d . . .
C23 C 0.1545(4) 0.3029(8) 0.26518(18) 0.0435(18) Uani 1 d . . .
C24 C 0.1053(4) 0.2525(9) 0.23361(17) 0.0480(19) Uani 1 d . . .
C25 C 0.1185(6) 0.0964(9) 0.2241(2) 0.075(3) Uani 1 d . . .
H25 H 0.1119 0.0391 0.2456 0.090 Uiso 1 calc R . .
H25 H 0.1688 0.0846 0.2150 0.090 Uiso 1 calc R . .
H25 H 0.0830 0.0672 0.2057 0.090 Uiso 1 calc R . .
C26 C 0.0252(5) 0.2786(12) 0.2444(2) 0.090(3) Uani 1 d . . .
H26 H 0.0136 0.2237 0.2658 0.108 Uiso 1 calc R . .
H26 H -0.0077 0.2507 0.2248 0.108 Uiso 1 calc R . .
H26 H 0.0182 0.3781 0.2496 0.108 Uiso 1 calc R . .
C27 C 0.1825(4) 0.3730(7) 0.18678(17) 0.0400(17) Uani 1 d . . .
C28 C 0.1804(4) 0.4615(7) 0.15707(17) 0.0384(17) Uani 1 d . . .
C29 C 0.1072(4) 0.5188(9) 0.14111(18) 0.053(2) Uani 1 d . . .
C30 C 0.0676(5) 0.6120(10) 0.1689(2) 0.079(3) Uani 1 d . . .
H30 H 0.0207 0.6451 0.1588 0.095 Uiso 1 calc R . .
H30 H 0.0990 0.6922 0.1747 0.095 Uiso 1 calc R . .
H30 H 0.0579 0.5577 0.1906 0.095 Uiso 1 calc R . .
C31 C 0.1217(5) 0.6093(10) 0.1074(2) 0.072(3) Uani 1 d . . .
H31 H 0.0745 0.6433 0.0979 0.086 Uiso 1 calc R . .
H31 H 0.1467 0.5529 0.0892 0.086 Uiso 1 calc R . .
H31 H 0.1529 0.6890 0.1139 0.086 Uiso 1 calc R . .
C32 C 0.0550(5) 0.3971(10) 0.1295(2) 0.071(3) Uani 1 d . . .
H32 H 0.0088 0.4358 0.1201 0.085 Uiso 1 calc R . .
H32 H 0.0443 0.3378 0.1502 0.085 Uiso 1 calc R . .
H32 H 0.0791 0.3413 0.1109 0.085 Uiso 1 calc R . .
C33 C 0.2503(4) 0.4995(8) 0.14288(17) 0.0435(17) Uani 1 d . . .
H33 H 0.2506 0.5561 0.1220 0.052 Uiso 1 calc R . .
C34 C 0.3190(4) 0.4601(7) 0.15722(17) 0.0398(17) Uani 1 d . . .
C35 C 0.3926(4) 0.5190(9) 0.14110(19) 0.053(2) Uani 1 d . . .
C36 C 0.4448(5) 0.3974(10) 0.1296(2) 0.073(3) Uani 1 d . . .
H36 H 0.4910 0.4362 0.1203 0.087 Uiso 1 calc R . .
H36 H 0.4207 0.3417 0.1109 0.087 Uiso 1 calc R . .
H36 H 0.4554 0.3380 0.1503 0.087 Uiso 1 calc R . .
C37 C 0.3782(5) 0.6105(10) 0.1073(2) 0.075(3) Uani 1 d . . .
H37 H 0.4255 0.6440 0.0978 0.090 Uiso 1 calc R . .
H37 H 0.3473 0.6905 0.1138 0.090 Uiso 1 calc R . .
H37 H 0.3530 0.5545 0.0890 0.090 Uiso 1 calc R . .
C38 C 0.4317(5) 0.6122(11) 0.1688(2) 0.081(3) Uani 1 d . . .
H38 H 0.4787 0.6452 0.1590 0.098 Uiso 1 calc R . .
H38 H 0.4411 0.5583 0.1906 0.098 Uiso 1 calc R . .
H38 H 0.4003 0.6924 0.1745 0.098 Uiso 1 calc R . .
C39 C 0.3175(4) 0.3724(7) 0.18690(17) 0.0382(17) Uani 1 d . . .
C40 C 0.2501(4) 0.3237(7) 0.20076(17) 0.0408(17) Uani 1 d . . .
H40 H 0.2501 0.2573 0.2196 0.049 Uiso 1 calc R . .
C41 C 0.3947(4) 0.2523(9) 0.23346(17) 0.0502(19) Uani 1 d . . .
C42 C 0.4748(5) 0.2791(13) 0.2444(2) 0.090(4) Uani 1 d . . .
H42 H 0.4864 0.2247 0.2659 0.108 Uiso 1 calc R . .
H42 H 0.4816 0.3787 0.2495 0.108 Uiso 1 calc R . .
H42 H 0.5078 0.2511 0.2249 0.108 Uiso 1 calc R . .
C43 C 0.3817(6) 0.0970(9) 0.2242(2) 0.075(3) Uani 1 d . . .
H43 H 0.3885 0.0400 0.2457 0.090 Uiso 1 calc R . .
H43 H 0.4171 0.0676 0.2059 0.090 Uiso 1 calc R . .
H43 H 0.3313 0.0848 0.2151 0.090 Uiso 1 calc R . .
C44 C 0.3452(4) 0.3029(9) 0.26511(18) 0.0456(19) Uani 1 d . . .
N1 N 0.2514(5) 0.0296(7) 0.34824(19) 0.079(2) Uani 1 d . . .
C45 C 0.2500(5) -0.0709(7) 0.3196(2) 0.0490(19) Uani 1 d . . .
C46 C 0.1852(6) -0.1219(11) 0.3058(3) 0.089(3) Uani 1 d . . .
H46 H 0.1393 -0.0917 0.3154 0.107 Uiso 1 calc R . .
C47 C 0.1863(6) -0.2210(11) 0.2770(3) 0.087(3) Uani 1 d . . .
H47 H 0.1412 -0.2559 0.2676 0.104 Uiso 1 calc R . .
C48 C 0.2506(6) -0.2648(9) 0.2631(2) 0.069(2) Uani 1 d . . .
H48 H 0.2508 -0.3274 0.2434 0.082 Uiso 1 calc R . .
C49 C 0.3135(6) -0.2206(11) 0.2770(3) 0.084(3) Uani 1 d . . .
H49 H 0.3588 -0.2553 0.2677 0.101 Uiso 1 calc R . .
C50 C 0.3150(6) -0.1212(10) 0.3057(3) 0.086(3) Uani 1 d . . .
H50 H 0.3609 -0.0902 0.3151 0.104 Uiso 1 calc R . .
C51 C 0.3125(12) 0.0232(11) 0.3711(4) 0.229(12) Uani 1 d . . .
H51 H 0.3078 0.0947 0.3898 0.275 Uiso 1 calc R . .
H51 H 0.3577 0.0397 0.3574 0.275 Uiso 1 calc R . .
H51 H 0.3148 -0.0693 0.3823 0.275 Uiso 1 calc R . .
C52 C 0.1839(8) 0.0212(16) 0.3701(4) 0.142(5) Uiso 1 d . . .
H52A H 0.1860 0.0914 0.3891 0.170 Uiso 1 calc R . .
H52B H 0.1801 -0.0721 0.3807 0.170 Uiso 1 calc R . .
H52C H 0.1406 0.0386 0.3549 0.170 Uiso 1 calc R . .
C53 C 0.2496(7) -0.3150(15) 0.4994(3) 0.116(4) Uiso 1 d . . .
H53 H 0.2496 -0.3982 0.4833 0.139 Uiso 1 calc R A 1
Cl1 Cl 0.2623(6) -0.1728(9) 0.4701(2) 0.129(3) Uiso 0.597(12) d PU B 1
Cl2 Cl 0.3434(6) -0.3099(9) 0.5171(3) 0.160(4) Uiso 0.597(12) d PU B 1
Cl3 Cl 0.1560(5) -0.3102(9) 0.5171(3) 0.157(4) Uiso 0.597(12) d PU B 1
Cl1' Cl 0.2327(8) -0.1733(12) 0.4699(3) 0.111(4) Uiso 0.403(12) d PU B 2
Cl2' Cl 0.3041(8) -0.3043(14) 0.5364(4) 0.163(5) Uiso 0.403(12) d PU B 2
Cl3' Cl 0.1964(8) -0.3062(13) 0.5363(4) 0.154(5) Uiso 0.403(12) d PU B 2
C54 C -0.2503(8) 0.5976(15) 0.3759(3) 0.120(4) Uiso 1 d . . .
H54 H -0.2486 0.6811 0.3598 0.144 Uiso 1 calc R C 1
Cl4 Cl -0.1658(6) 0.5650(11) 0.3918(3) 0.171(4) Uiso 0.538(7) d PU D 1
Cl5 Cl -0.3307(5) 0.5189(11) 0.3717(3) 0.163(3) Uiso 0.538(7) d PU D 1
Cl6 Cl -0.2522(6) 0.4210(12) 0.3459(3) 0.201(5) Uiso 0.538(7) d P D 1
Cl4' Cl -0.2477(7) 0.6601(14) 0.4226(3) 0.197(5) Uiso 0.462(7) d P D 2
Cl5' Cl -0.3304(7) 0.5760(14) 0.3973(4) 0.180(5) Uiso 0.462(7) d PU D 2
Cl6' Cl -0.1747(6) 0.5057(12) 0.3673(3) 0.160(4) Uiso 0.462(7) d PU D 2

loop_
_atom_site_aniso_label
_atom_site_aniso_U_11
_atom_site_aniso_U_22
_atom_site_aniso_U_33
_atom_site_aniso_U_23
_atom_site_aniso_U_13
_atom_site_aniso_U_12
Rh1 0.0627(4) 0.0253(3) 0.0396(3) 0.0061(3) 0.0015(2) -0.0001(3)
Rh2 0.0654(4) 0.0247(3) 0.0375(3) 0.0050(2) 0.0015(2) -0.0001(3)
O1 0.083(4) 0.034(3) 0.047(3) 0.011(2) -0.010(3) -0.002(3)
O2 0.053(3) 0.031(3) 0.049(3) 0.006(2) 0.008(2) 0.003(2)
O3 0.086(4) 0.031(3) 0.046(3) 0.008(2) 0.012(3) 0.001(3)
O4 0.051(3) 0.030(3) 0.048(3) 0.006(2) -0.004(2) 0.000(2)
O5 0.056(3) 0.031(3) 0.049(3) 0.010(2) -0.003(2) -0.001(2)
O6 0.089(4) 0.035(3) 0.041(3) 0.008(2) 0.006(3) 0.008(3)
O7 0.053(3) 0.035(3) 0.046(3) 0.009(2) 0.007(2) 0.002(2)
O8 0.091(4) 0.036(3) 0.041(3) 0.009(2) -0.004(3) -0.008(3)
O9 0.037(3) 0.056(3) 0.050(3) 0.017(2) 0.001(2) -0.002(2)
O10 0.038(3) 0.056(3) 0.051(3) 0.014(2) 0.001(2) 0.003(2)
O11 0.034(3) 0.066(4) 0.047(3) 0.015(3) 0.004(2) -0.003(3)
O12 0.033(3) 0.068(4) 0.044(3) 0.014(2) -0.004(2) 0.003(3)
C1 0.047(5) 0.040(5) 0.045(4) 0.003(3) 0.007(3) 0.001(4)
C2 0.048(5) 0.043(5) 0.049(4) 0.010(4) 0.002(3) -0.001(4)
C3 0.054(5) 0.086(7) 0.076(6) 0.012(5) 0.008(5) 0.000(5)
C4 0.071(6) 0.050(5) 0.066(5) 0.004(4) -0.007(5) -0.014(4)
C5 0.031(4) 0.039(4) 0.050(4) 0.001(3) 0.001(3) -0.002(3)
C6 0.035(4) 0.048(5) 0.042(4) 0.009(3) -0.005(3) 0.005(3)
C7 0.055(5) 0.067(6) 0.054(5) 0.023(4) -0.002(4) 0.013(4)
C8 0.076(7) 0.101(9) 0.113(8) 0.029(7) 0.014(6) 0.052(6)
C9 0.079(7) 0.105(9) 0.093(7) 0.021(6) -0.038(6) -0.017(6)
C10 0.068(7) 0.107(9) 0.077(6) 0.042(6) -0.002(5) 0.026(6)
C12 0.037(4) 0.043(5) 0.046(4) 0.010(3) 0.004(3) -0.002(3)
C13 0.054(5) 0.070(6) 0.061(5) 0.021(4) 0.009(4) -0.010(5)
C14 0.083(8) 0.106(9) 0.094(7) 0.019(6) 0.043(6) 0.013(7)
C15 0.061(6) 0.118(9) 0.078(6) 0.046(6) 0.002(5) -0.017(6)
C16 0.076(7) 0.107(9) 0.108(8) 0.036(7) -0.014(6) -0.052(7)
C17 0.030(4) 0.039(4) 0.045(4) -0.001(3) 0.001(3) 0.002(3)
C18 0.050(5) 0.036(4) 0.037(4) 0.002(3) 0.001(3) -0.001(4)
C19 0.044(4) 0.045(5) 0.048(4) 0.007(4) -0.004(3) 0.000(4)
C20 0.072(6) 0.046(5) 0.070(5) 0.003(4) 0.007(5) 0.018(4)
C21 0.054(6) 0.083(7) 0.081(6) 0.019(5) -0.012(5) 0.003(5)
C22 0.049(5) 0.037(5) 0.044(4) 0.000(3) -0.002(3) 0.000(3)
C23 0.040(4) 0.053(5) 0.037(4) 0.005(3) 0.000(3) -0.008(4)
C24 0.045(5) 0.060(5) 0.039(4) 0.013(4) 0.001(3) -0.008(4)
C25 0.098(8) 0.061(6) 0.067(6) 0.004(5) -0.014(5) -0.034(5)
C26 0.046(5) 0.147(11) 0.077(6) 0.030(6) 0.016(5) -0.009(6)
C27 0.036(5) 0.046(5) 0.038(4) 0.000(3) -0.004(3) -0.006(3)
C28 0.039(4) 0.039(4) 0.037(4) -0.002(3) -0.002(3) 0.003(3)
C29 0.054(5) 0.061(5) 0.043(4) 0.005(4) -0.004(4) 0.011(4)
C30 0.079(7) 0.087(8) 0.072(6) 0.007(5) 0.006(5) 0.041(6)
C31 0.067(6) 0.089(7) 0.060(5) 0.030(5) -0.018(5) 0.017(5)
C32 0.050(5) 0.096(8) 0.068(5) 0.005(5) -0.014(4) -0.002(5)
C33 0.055(5) 0.039(4) 0.037(3) 0.010(3) 0.000(3) -0.003(4)
C34 0.044(5) 0.040(4) 0.035(4) -0.001(3) 0.003(3) -0.003(3)
C35 0.053(5) 0.060(5) 0.047(4) 0.007(4) 0.008(4) -0.008(4)
C36 0.047(5) 0.104(8) 0.068(6) 0.009(5) 0.017(4) 0.006(5)
C37 0.069(6) 0.096(8) 0.061(5) 0.027(5) 0.026(5) -0.022(5)
C38 0.078(7) 0.093(8) 0.073(6) 0.003(5) -0.004(5) -0.040(6)
C39 0.036(4) 0.040(4) 0.039(4) 0.002(3) 0.003(3) 0.003(3)
C40 0.050(5) 0.040(4) 0.032(3) 0.008(3) 0.003(3) -0.001(4)
C41 0.052(5) 0.060(5) 0.039(4) 0.014(4) 0.002(3) 0.008(4)
C42 0.049(6) 0.149(11) 0.071(6) 0.031(6) -0.011(5) 0.011(6)
C43 0.099(8) 0.066(7) 0.060(5) 0.005(5) 0.016(5) 0.032(6)
C44 0.041(5) 0.063(6) 0.033(4) 0.004(4) 0.002(3) 0.006(4)
N1 0.142(8) 0.040(4) 0.056(4) 0.008(3) 0.005(5) -0.001(4)
C45 0.065(6) 0.027(4) 0.055(5) 0.009(3) 0.004(4) 0.002(4)
C46 0.075(7) 0.060(7) 0.132(9) -0.012(6) -0.001(7) 0.004(6)
C47 0.082(8) 0.068(8) 0.109(8) -0.001(6) -0.029(7) -0.009(6)
C48 0.090(8) 0.037(5) 0.079(6) 0.010(4) -0.003(6) 0.004(5)
C49 0.072(7) 0.065(7) 0.116(8) -0.004(6) 0.031(6) 0.003(6)
C50 0.076(7) 0.053(6) 0.131(9) -0.013(6) -0.008(7) -0.007(5)
C51 0.52(3) 0.024(6) 0.146(11) 0.003(6) -0.214(18) 0.010(11)

loop_
_atom_type_symbol
_atom_type_description
_atom_type_scat_dispersion_real
_atom_type_scat_dispersion_imag
_atom_type_scat_source
C C 0.0020 0.0020 'International Tables Vol C Tables 4.2.6.8 and 6.1.1.4'
H H 0.0000 0.0000 'International Tables Vol C Tables 4.2.6.8 and 6.1.1.4'
O O 0.0080 0.0060 'International Tables Vol C Tables 4.2.6.8 and 6.1.1.4'
Rh Rh -1.2870 0.9190 'International Tables Vol C Tables 4.2.6.8 and 6.1.1.4'
N N 0.0040 0.0030 'International Tables Vol C Tables 4.2.6.8 and 6.1.1.4'
Cl Cl 0.1320 0.1590 'International Tables Vol C Tables 4.2.6.8 and 6.1.1.4'

loop_
_geom_angle_atom_site_label_1
_geom_angle_atom_site_label_2
_geom_angle_atom_site_label_3
_geom_angle
_geom_angle_site_symmetry_1
_geom_angle_site_symmetry_3
_geom_angle_publ_flag
O1 Rh1 O3 85.5(2) . . ?
O1 Rh1 O7 175.54(19) . . ?
O3 Rh1 O7 92.9(2) . . ?
O1 Rh1 O5 92.9(2) . . ?
O3 Rh1 O5 175.75(19) . . ?
O7 Rh1 O5 88.34(19) . . ?
O1 Rh1 Rh2 88.25(14) . . ?
O3 Rh1 Rh2 88.35(13) . . ?
O7 Rh1 Rh2 87.53(13) . . ?
O5 Rh1 Rh2 87.65(13) . . ?
O8 Rh2 O6 86.6(2) . . ?
O8 Rh2 O2 175.33(19) . . ?
O6 Rh2 O2 91.9(2) . . ?
O8 Rh2 O4 91.9(2) . . ?
O6 Rh2 O4 175.40(19) . . ?
O2 Rh2 O4 89.21(18) . . ?
O8 Rh2 Rh1 88.39(14) . . ?
O6 Rh2 Rh1 88.41(14) . . ?
O2 Rh2 Rh1 87.13(13) . . ?
O4 Rh2 Rh1 87.20(13) . . ?
C1 O1 Rh1 119.4(5) . . ?
C1 O2 Rh2 119.3(5) . . ?
C22 O3 Rh1 118.9(5) . . ?
C22 O4 Rh2 118.9(4) . . ?
C44 O5 Rh1 118.0(4) . . ?
C44 O6 Rh2 118.0(5) . . ?
C23 O7 Rh1 118.2(4) . . ?
C23 O8 Rh2 118.4(5) . . ?
C5 O9 C2 123.9(5) . . ?
C17 O10 C19 124.5(5) . . ?
C27 O11 C24 124.8(5) . . ?
C39 O12 C41 124.1(5) . . ?
O2 C1 O1 125.1(7) . . ?
O2 C1 C2 117.6(6) . . ?
O1 C1 C2 117.3(7) . . ?
O9 C2 C4 110.1(6) . . ?
O9 C2 C1 112.5(6) . . ?
C4 C2 C1 113.2(6) . . ?
O9 C2 C3 102.9(6) . . ?
C4 C2 C3 110.0(7) . . ?
C1 C2 C3 107.6(6) . . ?
O9 C5 C18 122.9(6) . . ?
O9 C5 C6 115.7(6) . . ?
C18 C5 C6 121.3(6) . . ?
C11 C6 C5 115.4(6) . . ?
C11 C6 C7 121.9(6) . . ?
C5 C6 C7 122.6(6) . . ?
C9 C7 C10 106.5(7) . . ?
C9 C7 C6 110.3(7) . . ?
C10 C7 C6 111.9(7) . . ?
C9 C7 C8 110.8(8) . . ?
C10 C7 C8 107.0(8) . . ?
C6 C7 C8 110.3(7) . . ?
C12 C11 C6 126.0(7) . . ?
C11 C12 C17 115.9(6) . . ?
C11 C12 C13 121.9(6) . . ?
C17 C12 C13 122.2(6) . . ?
C15 C13 C14 106.6(7) . . ?
C15 C13 C16 107.1(8) . . ?
C14 C13 C16 109.9(8) . . ?
C15 C13 C12 111.3(7) . . ?
C14 C13 C12 111.6(7) . . ?
C16 C13 C12 110.1(7) . . ?
O10 C17 C12 116.3(6) . . ?
O10 C17 C18 122.5(6) . . ?
C12 C17 C18 121.2(6) . . ?
C5 C18 C17 119.7(6) . . ?
O10 C19 C20 110.1(6) . . ?
O10 C19 C22 112.1(6) . . ?
C20 C19 C22 112.9(6) . . ?
O10 C19 C21 102.7(6) . . ?
C20 C19 C21 110.5(7) . . ?
C22 C19 C21 108.0(6) . . ?
O4 C22 O3 126.0(7) . . ?
O4 C22 C19 117.3(6) . . ?
O3 C22 C19 116.7(6) . . ?
O7 C23 O8 126.6(6) . . ?
O7 C23 C24 117.8(6) . . ?
O8 C23 C24 115.6(7) . . ?
O11 C24 C26 103.5(6) . . ?
O11 C24 C23 111.9(6) . . ?
C26 C24 C23 106.9(6) . . ?
O11 C24 C25 110.1(6) . . ?
C26 C24 C25 111.3(7) . . ?
C23 C24 C25 112.6(6) . . ?
O11 C27 C28 116.5(6) . . ?
O11 C27 C40 122.2(6) . . ?
C28 C27 C40 121.3(6) . . ?
C27 C28 C33 115.4(6) . . ?
C27 C28 C29 122.8(6) . . ?
C33 C28 C29 121.7(6) . . ?
C30 C29 C31 107.5(7) . . ?
C30 C29 C28 110.1(6) . . ?
C31 C29 C28 111.4(6) . . ?
C30 C29 C32 109.6(7) . . ?
C31 C29 C32 107.1(6) . . ?
C28 C29 C32 111.0(7) . . ?
C34 C33 C28 125.3(6) . . ?
C39 C34 C33 116.6(6) . . ?
C39 C34 C35 122.7(6) . . ?
C33 C34 C35 120.6(6) . . ?
C38 C35 C37 107.1(7) . . ?
C38 C35 C36 109.9(7) . . ?
C37 C35 C36 107.2(6) . . ?
C38 C35 C34 109.9(6) . . ?
C37 C35 C34 111.9(6) . . ?
C36 C35 C34 110.7(7) . . ?
O12 C39 C34 116.4(6) . . ?
O12 C39 C40 122.9(6) . . ?
C34 C39 C40 120.7(6) . . ?
C39 C40 C27 120.4(6) . . ?
O12 C41 C42 103.2(6) . . ?
O12 C41 C43 110.6(6) . . ?
C42 C41 C43 111.4(8) . . ?
O12 C41 C44 111.9(6) . . ?
C42 C41 C44 106.9(7) . . ?
C43 C41 C44 112.4(7) . . ?
O5 C44 O6 127.0(6) . . ?
O5 C44 C41 117.7(6) . . ?
O6 C44 C41 115.3(7) . . ?
C51 N1 C45 116.0(9) . . ?
C51 N1 C52 108.4(11) . . ?
C45 N1 C52 111.1(9) . . ?
C46 C45 C50 117.8(8) . . ?
C46 C45 N1 122.1(9) . . ?
C50 C45 N1 120.1(9) . . ?
C45 C46 C47 120.2(10) . . ?
C48 C47 C46 120.7(10) . . ?
C49 C48 C47 119.8(10) . . ?
C48 C49 C50 121.4(10) . . ?
C45 C50 C49 120.0(9) . . ?
Cl3' C53 Cl2' 70.4(10) . . ?
Cl3' C53 Cl1 123.0(10) . . ?
Cl2' C53 Cl1 112.6(10) . . ?
Cl3' C53 Cl1' 111.7(9) . . ?
Cl2' C53 Cl1' 123.9(11) . . ?
Cl1 C53 Cl1' 17.4(5) . . ?
Cl3' C53 Cl3 33.6(5) . . ?
Cl2' C53 Cl3 104.0(10) . . ?
Cl1 C53 Cl3 109.2(8) . . ?
Cl1' C53 Cl3 92.7(8) . . ?
Cl3' C53 Cl2 103.7(10) . . ?
Cl2' C53 Cl2 33.3(5) . . ?
Cl1 C53 Cl2 94.8(8) . . ?
Cl1' C53 Cl2 111.4(9) . . ?
Cl3 C53 Cl2 137.3(9) . . ?
C53 Cl1 Cl2 43.5(5) . . ?
C53 Cl2 Cl1 41.7(5) . . ?
C53 Cl2' Cl3' 54.5(7) . . ?
C53 Cl3' Cl2' 55.1(7) . . ?
Cl5 C54 Cl6' 117.9(10) . . ?
Cl5 C54 Cl4 139.2(11) . . ?
Cl6' C54 Cl4 38.2(5) . . ?
Cl5 C54 Cl5' 38.9(5) . . ?
Cl6' C54 Cl5' 138.0(11) . . ?
Cl4 C54 Cl5' 126.9(10) . . ?
Cl5 C54 Cl4' 105.0(9) . . ?
Cl6' C54 Cl4' 109.6(9) . . ?
Cl4 C54 Cl4' 72.7(8) . . ?
Cl5' C54 Cl4' 66.8(8) . . ?
Cl5 C54 Cl6 63.4(7) . . ?
Cl6' C54 Cl6 57.6(7) . . ?
Cl4 C54 Cl6 93.2(8) . . ?
Cl5' C54 Cl6 98.5(9) . . ?
Cl4' C54 Cl6 142.5(9) . . ?
C54 Cl4 Cl6 48.7(6) . . ?
C54 Cl5 Cl6 67.9(7) . . ?
Cl5 Cl6 C54 48.7(5) . . ?
Cl5 Cl6 Cl4 82.1(5) . . ?
C54 Cl6 Cl4 38.1(5) . . ?
C54 Cl4' Cl5' 52.3(6) . . ?
C54 Cl5' Cl4' 60.9(7) . . ?

loop_
_geom_bond_atom_site_label_1
_geom_bond_atom_site_label_2
_geom_bond_distance
_geom_bond_site_symmetry_2
_geom_bond_publ_flag
Rh1 O1 2.008(5) . ?
Rh1 O3 2.015(5) . ?
Rh1 O7 2.028(5) . ?
Rh1 O5 2.031(5) . ?
Rh1 Rh2 2.4052(8) . ?
Rh2 O8 2.004(5) . ?
Rh2 O6 2.014(5) . ?
Rh2 O2 2.030(5) . ?
Rh2 O4 2.037(5) . ?
O1 C1 1.265(8) . ?
O2 C1 1.263(8) . ?
O3 C22 1.265(8) . ?
O4 C22 1.259(8) . ?
O5 C44 1.264(9) . ?
O6 C44 1.268(9) . ?
O7 C23 1.264(9) . ?
O8 C23 1.268(8) . ?
O9 C5 1.390(8) . ?
O9 C2 1.437(8) . ?
O10 C17 1.382(8) . ?
O10 C19 1.444(8) . ?
O11 C27 1.382(8) . ?
O11 C24 1.433(8) . ?
O12 C39 1.377(8) . ?
O12 C41 1.432(8) . ?
C1 C2 1.517(10) . ?
C2 C4 1.507(11) . ?
C2 C3 1.541(11) . ?
C5 C18 1.390(10) . ?
C5 C6 1.397(9) . ?
C6 C11 1.390(10) . ?
C6 C7 1.536(10) . ?
C7 C9 1.534(13) . ?
C7 C10 1.535(11) . ?
C7 C8 1.549(12) . ?
C11 C12 1.385(10) . ?
C12 C17 1.392(9) . ?
C12 C13 1.546(10) . ?
C13 C15 1.534(11) . ?
C13 C14 1.534(13) . ?
C13 C16 1.534(12) . ?
C17 C18 1.392(10) . ?
C19 C20 1.518(11) . ?
C19 C22 1.525(10) . ?
C19 C21 1.534(11) . ?
C23 C24 1.537(10) . ?
C24 C26 1.512(11) . ?
C24 C25 1.539(11) . ?
C27 C28 1.382(9) . ?
C27 C40 1.397(10) . ?
C28 C33 1.406(9) . ?
C28 C29 1.536(10) . ?
C29 C30 1.530(11) . ?
C29 C31 1.535(10) . ?
C29 C32 1.546(11) . ?
C33 C34 1.391(10) . ?
C34 C39 1.378(9) . ?
C34 C35 1.552(10) . ?
C35 C38 1.523(11) . ?
C35 C37 1.542(10) . ?
C35 C36 1.545(11) . ?
C39 C40 1.392(9) . ?
C41 C42 1.513(11) . ?
C41 C43 1.530(11) . ?
C41 C44 1.546(10) . ?
N1 C51 1.383(16) . ?
N1 C45 1.424(10) . ?
N1 C52 1.458(15) . ?
C45 C46 1.356(12) . ?
C45 C50 1.361(12) . ?
C46 C47 1.422(14) . ?
C47 C48 1.328(13) . ?
C48 C49 1.306(13) . ?
C49 C50 1.421(13) . ?
C53 Cl3' 1.667(16) . ?
C53 Cl2' 1.681(16) . ?
C53 Cl1 1.746(15) . ?
C53 Cl1' 1.756(17) . ?
C53 Cl3 1.802(15) . ?
C53 Cl2 1.804(15) . ?
Cl1 Cl2 2.613(12) . ?
Cl2' Cl3' 1.93(2) . ?
C54 Cl5 1.630(15) . ?
C54 Cl6' 1.641(16) . ?
C54 Cl4 1.653(16) . ?
C54 Cl5' 1.655(17) . ?
C54 Cl4' 1.828(17) . ?
C54 Cl6 2.009(16) . ?
Cl4 Cl6 2.672(16) . ?
Cl5 Cl6 1.938(14) . ?
Cl4' Cl5' 1.923(17) . ?

loop_
_geom_torsion_atom_site_label_1
_geom_torsion_atom_site_label_2
_geom_torsion_atom_site_label_3
_geom_torsion_atom_site_label_4
_geom_torsion
_geom_torsion_site_symmetry_1
_geom_torsion_site_symmetry_2
_geom_torsion_site_symmetry_3
_geom_torsion_site_symmetry_4
_geom_torsion_publ_flag
O1 Rh1 Rh2 O8 179.5(2) . . . . ?
O3 Rh1 Rh2 O8 94.0(2) . . . . ?
O7 Rh1 Rh2 O8 1.0(2) . . . . ?
O5 Rh1 Rh2 O8 -87.5(2) . . . . ?
O1 Rh1 Rh2 O6 -93.9(2) . . . . ?
O3 Rh1 Rh2 O6 -179.4(2) . . . . ?
O7 Rh1 Rh2 O6 87.6(2) . . . . ?
O5 Rh1 Rh2 O6 -0.8(2) . . . . ?
O1 Rh1 Rh2 O2 -1.8(2) . . . . ?
O3 Rh1 Rh2 O2 -87.4(2) . . . . ?
O7 Rh1 Rh2 O2 179.62(19) . . . . ?
O5 Rh1 Rh2 O2 91.18(19) . . . . ?
O1 Rh1 Rh2 O4 87.5(2) . . . . ?
O3 Rh1 Rh2 O4 2.0(2) . . . . ?
O7 Rh1 Rh2 O4 -91.03(19) . . . . ?
O5 Rh1 Rh2 O4 -179.46(19) . . . . ?
O3 Rh1 O1 C1 85.9(5) . . . . ?
O7 Rh1 O1 C1 16(3) . . . . ?
O5 Rh1 O1 C1 -90.2(5) . . . . ?
Rh2 Rh1 O1 C1 -2.6(5) . . . . ?
O8 Rh2 O2 C1 24(3) . . . . ?
O6 Rh2 O2 C1 95.3(5) . . . . ?
O4 Rh2 O2 C1 -80.3(5) . . . . ?
Rh1 Rh2 O2 C1 7.0(5) . . . . ?
O1 Rh1 O3 C22 -86.6(5) . . . . ?
O7 Rh1 O3 C22 89.2(5) . . . . ?
O5 Rh1 O3 C22 -18(3) . . . . ?
Rh2 Rh1 O3 C22 1.8(5) . . . . ?
O8 Rh2 O4 C22 -94.7(5) . . . . ?
O6 Rh2 O4 C22 -24(3) . . . . ?
O2 Rh2 O4 C22 80.7(5) . . . . ?
Rh1 Rh2 O4 C22 -6.4(5) . . . . ?
O1 Rh1 O5 C44 94.4(5) . . . . ?
O3 Rh1 O5 C44 26(3) . . . . ?
O7 Rh1 O5 C44 -81.4(5) . . . . ?
Rh2 Rh1 O5 C44 6.2(5) . . . . ?
O8 Rh2 O6 C44 84.2(5) . . . . ?
O2 Rh2 O6 C44 -91.4(5) . . . . ?
O4 Rh2 O6 C44 13(3) . . . . ?
Rh1 Rh2 O6 C44 -4.3(5) . . . . ?
O1 Rh1 O7 C23 -25(3) . . . . ?
O3 Rh1 O7 C23 -94.5(5) . . . . ?
O5 Rh1 O7 C23 81.4(5) . . . . ?
Rh2 Rh1 O7 C23 -6.3(5) . . . . ?
O6 Rh2 O8 C23 -84.5(5) . . . . ?
O2 Rh2 O8 C23 -13(3) . . . . ?
O4 Rh2 O8 C23 91.2(5) . . . . ?
Rh1 Rh2 O8 C23 4.0(5) . . . . ?
Rh2 O2 C1 O1 -11.6(9) . . . . ?
Rh2 O2 C1 C2 168.7(4) . . . . ?
Rh1 O1 C1 O2 9.3(10) . . . . ?
Rh1 O1 C1 C2 -171.0(5) . . . . ?
C5 O9 C2 C4 77.5(8) . . . . ?
C5 O9 C2 C1 -49.8(9) . . . . ?
C5 O9 C2 C3 -165.2(6) . . . . ?
O2 C1 C2 O9 -28.2(9) . . . . ?
O1 C1 C2 O9 152.1(6) . . . . ?
O2 C1 C2 C4 -153.8(6) . . . . ?
O1 C1 C2 C4 26.5(9) . . . . ?
O2 C1 C2 C3 84.5(8) . . . . ?
O1 C1 C2 C3 -95.2(8) . . . . ?
C2 O9 C5 C18 -3.6(10) . . . . ?
C2 O9 C5 C6 177.5(6) . . . . ?
O9 C5 C6 C11 -177.5(6) . . . . ?
C18 C5 C6 C11 3.6(10) . . . . ?
O9 C5 C6 C7 -0.6(10) . . . . ?
C18 C5 C6 C7 -179.6(7) . . . . ?
C11 C6 C7 C9 -123.0(8) . . . . ?
C5 C6 C7 C9 60.4(10) . . . . ?
C11 C6 C7 C10 -4.6(11) . . . . ?
C5 C6 C7 C10 178.7(8) . . . . ?
C11 C6 C7 C8 114.3(8) . . . . ?
C5 C6 C7 C8 -62.4(10) . . . . ?
C5 C6 C11 C12 1.5(11) . . . . ?
C7 C6 C11 C12 -175.4(7) . . . . ?
C6 C11 C12 C17 -2.0(11) . . . . ?
C6 C11 C12 C13 176.7(7) . . . . ?
C11 C12 C13 C15 3.6(11) . . . . ?
C17 C12 C13 C15 -177.7(8) . . . . ?
C11 C12 C13 C14 122.6(8) . . . . ?
C17 C12 C13 C14 -58.7(10) . . . . ?
C11 C12 C13 C16 -115.0(8) . . . . ?
C17 C12 C13 C16 63.6(10) . . . . ?
C19 O10 C17 C12 -177.2(6) . . . . ?
C19 O10 C17 C18 2.9(10) . . . . ?
C11 C12 C17 O10 177.5(6) . . . . ?
C13 C12 C17 O10 -1.2(10) . . . . ?
C11 C12 C17 C18 -2.6(10) . . . . ?
C13 C12 C17 C18 178.7(7) . . . . ?
O9 C5 C18 C17 173.1(6) . . . . ?
C6 C5 C18 C17 -8.0(10) . . . . ?
O10 C17 C18 C5 -172.7(6) . . . . ?
C12 C17 C18 C5 7.4(10) . . . . ?
C17 O10 C19 C20 -76.4(8) . . . . ?
C17 O10 C19 C22 50.2(9) . . . . ?
C17 O10 C19 C21 165.9(6) . . . . ?
Rh2 O4 C22 O3 10.3(10) . . . . ?
Rh2 O4 C22 C19 -168.7(4) . . . . ?
Rh1 O3 C22 O4 -7.9(10) . . . . ?
Rh1 O3 C22 C19 171.1(5) . . . . ?
O10 C19 C22 O4 27.8(9) . . . . ?
C20 C19 C22 O4 152.8(7) . . . . ?
C21 C19 C22 O4 -84.7(8) . . . . ?
O10 C19 C22 O3 -151.3(6) . . . . ?
C20 C19 C22 O3 -26.2(9) . . . . ?
C21 C19 C22 O3 96.3(8) . . . . ?
Rh1 O7 C23 O8 12.1(10) . . . . ?
Rh1 O7 C23 C24 -169.4(4) . . . . ?
Rh2 O8 C23 O7 -11.0(10) . . . . ?
Rh2 O8 C23 C24 170.5(4) . . . . ?
C27 O11 C24 C26 165.8(7) . . . . ?
C27 O11 C24 C23 51.0(9) . . . . ?
C27 O11 C24 C25 -75.0(9) . . . . ?
O7 C23 C24 O11 28.4(9) . . . . ?
O8 C23 C24 O11 -152.9(6) . . . . ?
O7 C23 C24 C26 -84.4(8) . . . . ?
O8 C23 C24 C26 94.3(8) . . . . ?
O7 C23 C24 C25 153.1(7) . . . . ?
O8 C23 C24 C25 -28.2(9) . . . . ?
C24 O11 C27 C28 -177.9(6) . . . . ?
C24 O11 C27 C40 1.0(10) . . . . ?
O11 C27 C28 C33 177.5(6) . . . . ?
C40 C27 C28 C33 -1.4(10) . . . . ?
O11 C27 C28 C29 -0.6(10) . . . . ?
C40 C27 C28 C29 -179.5(6) . . . . ?
C27 C28 C29 C30 63.1(10) . . . . ?
C33 C28 C29 C30 -114.9(8) . . . . ?
C27 C28 C29 C31 -177.8(7) . . . . ?
C33 C28 C29 C31 4.2(10) . . . . ?
C27 C28 C29 C32 -58.5(9) . . . . ?
C33 C28 C29 C32 123.5(7) . . . . ?
C27 C28 C33 C34 -2.8(10) . . . . ?
C29 C28 C33 C34 175.4(7) . . . . ?
C28 C33 C34 C39 2.6(11) . . . . ?
C28 C33 C34 C35 -174.8(7) . . . . ?
C39 C34 C35 C38 -62.9(10) . . . . ?
C33 C34 C35 C38 114.4(8) . . . . ?
C39 C34 C35 C37 178.2(7) . . . . ?
C33 C34 C35 C37 -4.6(10) . . . . ?
C39 C34 C35 C36 58.7(9) . . . . ?
C33 C34 C35 C36 -124.1(7) . . . . ?
C41 O12 C39 C34 178.3(6) . . . . ?
C41 O12 C39 C40 -0.5(10) . . . . ?
C33 C34 C39 O12 -177.1(6) . . . . ?
C35 C34 C39 O12 0.2(10) . . . . ?
C33 C34 C39 C40 1.7(10) . . . . ?
C35 C34 C39 C40 179.1(6) . . . . ?
O12 C39 C40 C27 173.1(6) . . . . ?
C34 C39 C40 C27 -5.7(10) . . . . ?
O11 C27 C40 C39 -173.3(6) . . . . ?
C28 C27 C40 C39 5.5(11) . . . . ?
C39 O12 C41 C42 -165.7(7) . . . . ?
C39 O12 C41 C43 75.0(9) . . . . ?
C39 O12 C41 C44 -51.1(9) . . . . ?
Rh1 O5 C44 O6 -12.3(10) . . . . ?
Rh1 O5 C44 C41 169.7(5) . . . . ?
Rh2 O6 C44 O5 11.3(10) . . . . ?
Rh2 O6 C44 C41 -170.7(5) . . . . ?
O12 C41 C44 O5 -28.3(9) . . . . ?
C42 C41 C44 O5 84.0(8) . . . . ?
C43 C41 C44 O5 -153.5(7) . . . . ?
O12 C41 C44 O6 153.5(6) . . . . ?
C42 C41 C44 O6 -94.2(8) . . . . ?
C43 C41 C44 O6 28.3(9) . . . . ?
C51 N1 C45 C46 149.6(11) . . . . ?
C52 N1 C45 C46 25.3(12) . . . . ?
C51 N1 C45 C50 -29.0(13) . . . . ?
C52 N1 C45 C50 -153.3(10) . . . . ?
C50 C45 C46 C47 -2.1(14) . . . . ?
N1 C45 C46 C47 179.3(8) . . . . ?
C45 C46 C47 C48 -0.1(16) . . . . ?
C46 C47 C48 C49 2.6(15) . . . . ?
C47 C48 C49 C50 -2.8(15) . . . . ?
C46 C45 C50 C49 1.9(14) . . . . ?
N1 C45 C50 C49 -179.5(8) . . . . ?
C48 C49 C50 C45 0.6(16) . . . . ?
Cl3' C53 Cl1 Cl2 109.7(13) . . . . ?
Cl2' C53 Cl1 Cl2 29.1(7) . . . . ?
Cl1' C53 Cl1 Cl2 163(2) . . . . ?
Cl3 C53 Cl1 Cl2 144.1(12) . . . . ?
Cl3' C53 Cl2 Cl1 -125.7(11) . . . . ?
Cl2' C53 Cl2 Cl1 -125.0(12) . . . . ?
Cl1' C53 Cl2 Cl1 -5.3(6) . . . . ?
Cl3 C53 Cl2 Cl1 -125.3(16) . . . . ?
Cl1 C53 Cl2' Cl3' 118.6(11) . . . . ?
Cl1' C53 Cl2' Cl3' 103.5(13) . . . . ?
Cl3 C53 Cl2' Cl3' 0.5(7) . . . . ?
Cl2 C53 Cl2' Cl3' -179.3(12) . . . . ?
Cl1 C53 Cl3' Cl2' -104.7(12) . . . . ?
Cl1' C53 Cl3' Cl2' -119.8(11) . . . . ?
Cl3 C53 Cl3' Cl2' -179.1(12) . . . . ?
Cl2 C53 Cl3' Cl2' 0.4(7) . . . . ?
Cl5 C54 Cl4 Cl6 51.4(13) . . . . ?
Cl6' C54 Cl4 Cl6 -20.1(9) . . . . ?
Cl5' C54 Cl4 Cl6 103.1(14) . . . . ?
Cl4' C54 Cl4 Cl6 144.5(9) . . . . ?
Cl6' C54 Cl5 Cl6 -19.3(9) . . . . ?
Cl4 C54 Cl5 Cl6 -60.9(14) . . . . ?
Cl5' C54 Cl5 Cl6 -152.4(11) . . . . ?
Cl4' C54 Cl5 Cl6 -141.6(9) . . . . ?
C54 Cl5 Cl6 Cl4 20.9(6) . . . . ?
Cl6' C54 Cl6 Cl5 159.8(10) . . . . ?
Cl4 C54 Cl6 Cl5 145.2(10) . . . . ?
Cl5' C54 Cl6 Cl5 17.1(6) . . . . ?
Cl4' C54 Cl6 Cl5 79.8(15) . . . . ?
Cl5 C54 Cl6 Cl4 -145.2(10) . . . . ?
Cl6' C54 Cl6 Cl4 14.6(7) . . . . ?
Cl5' C54 Cl6 Cl4 -128.1(11) . . . . ?
Cl4' C54 Cl6 Cl4 -65.4(14) . . . . ?
C54 Cl4 Cl6 Cl5 -25.7(8) . . . . ?
Cl5 C54 Cl4' Cl5' -7.3(8) . . . . ?
Cl6' C54 Cl4' Cl5' -134.9(12) . . . . ?
Cl4 C54 Cl4' Cl5' -144.9(10) . . . . ?
Cl6 C54 Cl4' Cl5' -73.0(15) . . . . ?
Cl5 C54 Cl5' Cl4' 168.7(12) . . . . ?
Cl6' C54 Cl5' Cl4' 94.0(16) . . . . ?
Cl4 C54 Cl5' Cl4' 43.4(11) . . . . ?
Cl6 C54 Cl5' Cl4' 143.9(9) . . . . ?
